data_2016075
loop_
_publ_author_name
'Wagner, Pawe\/l'
'\'Swierczek, Krzysztof'
'Kubicki, Maciej'

_publ_section_title
;
 Crystal packing of two 5-substituted
 2-methyl-4-nitro-1<i>H</i>-imidazoles
;
_journal_coeditor_code AV3095
_journal_issue 8
_journal_name_full 'Acta Crystallographica Section C'
_journal_page_first o445
_journal_page_last o447
_journal_paper_doi 10.1107/S0108270107028922
_journal_volume 63
_journal_year 2007
_chemical_formula_iupac 'C4 H4 Br N3 O2'
_chemical_formula_moiety 'C4 H4 Br N3 O2'
_chemical_formula_sum 'C4 H4 Br N3 O2'
_chemical_formula_weight 206.01
_chemical_name_systematic
;
2-Methyl-4-nitro-5-bromo-1H-imidazole
;
_space_group_IT_number 61
_symmetry_cell_setting orthorhombic
_symmetry_space_group_name_Hall '-P 2ac 2ab'
_symmetry_space_group_name_H-M 'P b c a'
_atom_sites_solution_hydrogens geom
_atom_sites_solution_primary direct
_atom_sites_solution_secondary difmap
_audit_creation_method SHELXL-97
_cell_angle_alpha 90.00
_cell_angle_beta 90.00
_cell_angle_gamma 90.00
_cell_formula_units_Z 8
_cell_length_a 10.5281(10)
_cell_length_b 7.4585(11)
_cell_length_c 16.341(2)
_cell_measurement_reflns_used 5849
_cell_measurement_temperature 100.0(10)
_cell_measurement_theta_max 25
_cell_measurement_theta_min 3
_cell_volume 1283.2(3)
_computing_cell_refinement
;
CrysAlis CCD
;
_computing_data_collection
;
CrysAlis CCD (Oxford Diffraction, 2006)
;
_computing_data_reduction
;
CrysAlis CCD [or RED????]
;
_computing_molecular_graphics 'Stereochemical Workstation (Siemens, 1989)'
_computing_publication_material SHELXL97
_computing_structure_refinement 'SHELXL97 (Sheldrick, 1997)'
_computing_structure_solution 'SHELXS97 (Sheldrick, 1990)'
_diffrn_ambient_temperature 293(2)
_diffrn_measured_fraction_theta_full 0.995
_diffrn_measured_fraction_theta_max 0.995
_diffrn_measurement_device_type 'KUMA KM-4 CCD four-circle diffractometer'
_diffrn_measurement_method '\w scan'
_diffrn_radiation_monochromator graphite
_diffrn_radiation_source 'fine-focus sealed tube'
_diffrn_radiation_type MoK\a
_diffrn_radiation_wavelength 0.71073
_diffrn_reflns_av_R_equivalents 0.0734
_diffrn_reflns_av_sigmaI/netI 0.0289
_diffrn_reflns_limit_h_max 12
_diffrn_reflns_limit_h_min -12
_diffrn_reflns_limit_k_max 9
_diffrn_reflns_limit_k_min -8
_diffrn_reflns_limit_l_max 15
_diffrn_reflns_limit_l_min -19
_diffrn_reflns_number 9177
_diffrn_reflns_theta_full 25.00
_diffrn_reflns_theta_max 25.49
_diffrn_reflns_theta_min 4.61
_exptl_absorpt_coefficient_mu 6.342
_exptl_absorpt_correction_T_max 0.386
_exptl_absorpt_correction_T_min 0.281
_exptl_absorpt_correction_type multi-scan
_exptl_absorpt_process_details
;
(CrysAlis RED; Version 1.171.31.5; Oxford Diffraction, 2006)
;
_exptl_crystal_colour colourless
_exptl_crystal_density_diffrn 2.133
_exptl_crystal_density_method 'not measured'
_exptl_crystal_description block
_exptl_crystal_F_000 800
_exptl_crystal_size_max 0.2
_exptl_crystal_size_mid 0.15
_exptl_crystal_size_min 0.15
_refine_diff_density_max 1.472
_refine_diff_density_min -0.893
_refine_ls_extinction_method none
_refine_ls_goodness_of_fit_ref 1.078
_refine_ls_hydrogen_treatment constr
_refine_ls_matrix_type full
_refine_ls_number_parameters 92
_refine_ls_number_reflns 1187
_refine_ls_number_restraints 0
_refine_ls_restrained_S_all 1.078
_refine_ls_R_factor_all 0.0611
_refine_ls_R_factor_gt 0.0497
_refine_ls_shift/su_max 0.000
_refine_ls_shift/su_mean 0.000
_refine_ls_structure_factor_coef Fsqd
_refine_ls_weighting_details 'calc w=1/[\s^2^(Fo^2^)+(0.0896P)^2^+3.8475P] where P=(Fo^2^+2Fc^2^)/3'
_refine_ls_weighting_scheme calc
_refine_ls_wR_factor_gt 0.1289
_refine_ls_wR_factor_ref 0.1392
_reflns_number_gt 965
_reflns_number_total 1187
_reflns_threshold_expression >2sigma(I)
_cod_data_source_file av3095.cif
_cod_data_source_block I
_cod_database_code 2016075
_cod_database_fobs_code 2016075

loop_
_symmetry_equiv_pos_as_xyz
'x, y, z'
'-x+1/2, -y, z+1/2'
'x+1/2, -y+1/2, -z'
'-x, y+1/2, -z+1/2'
'-x, -y, -z'
'x-1/2, y, -z-1/2'
'-x-1/2, y-1/2, z'
'x, -y-1/2, z-1/2'

loop_
_atom_site_type_symbol
_atom_site_label
_atom_site_fract_x
_atom_site_fract_y
_atom_site_fract_z
_atom_site_U_iso_or_equiv
_atom_site_adp_type
_atom_site_calc_flag
_atom_site_refinement_flags
_atom_site_occupancy
N N1 0.6414(4) 0.9470(6) 0.2655(2) 0.0186(9) Uani d . 1
H H1 0.5651 0.9602 0.2478 0.022 Uiso d R 1
C C2 0.7510(5) 0.9843(7) 0.2230(3) 0.0200(10) Uani d . 1
C C21 0.7500(5) 1.0539(7) 0.1368(3) 0.0214(11) Uani d . 1
H H21A 0.8289 1.1135 0.1256 0.028 Uiso calc R 1
H H21B 0.6811 1.1370 0.1303 0.028 Uiso calc R 1
H H21C 0.7393 0.9557 0.0995 0.028 Uiso calc R 1
N N3 0.8528(4) 0.9494(6) 0.2671(2) 0.0182(9) Uani d . 1
C C4 0.8068(5) 0.8874(8) 0.3406(3) 0.0198(10) Uani d . 1
N N4 0.8932(5) 0.8309(5) 0.4051(3) 0.0198(10) Uani d . 1
O O41 1.0049(4) 0.8405(6) 0.3908(3) 0.0299(10) Uani d . 1
O O42 0.8436(4) 0.7756(6) 0.4684(2) 0.0311(9) Uani d . 1
C C5 0.6761(5) 0.8849(8) 0.3412(3) 0.0212(11) Uani d . 1
Br Br5 0.55768(5) 0.81942(8) 0.41977(3) 0.0228(3) Uani d . 1

loop_
_atom_site_aniso_label
_atom_site_aniso_U_11
_atom_site_aniso_U_22
_atom_site_aniso_U_33
_atom_site_aniso_U_12
_atom_site_aniso_U_13
_atom_site_aniso_U_23
N1 0.0096(18) 0.026(2) 0.021(2) -0.0005(17) 0.0011(15) 0.0027(18)
C2 0.015(2) 0.022(3) 0.022(3) -0.001(2) 0.0045(19) 0.000(2)
C21 0.016(2) 0.028(3) 0.020(3) 0.001(2) 0.0034(18) 0.005(2)
N3 0.0094(17) 0.027(2) 0.019(2) 0.0005(17) -0.0010(15) 0.0028(18)
C4 0.014(2) 0.027(3) 0.019(2) 0.002(2) -0.005(2) 0.000(2)
N4 0.026(3) 0.017(2) 0.016(2) -0.0010(18) 0.0084(19) -0.0019(16)
O41 0.013(2) 0.045(3) 0.031(2) 0.0031(16) -0.0065(16) 0.0063(18)
O42 0.0231(19) 0.048(3) 0.0228(19) 0.0009(18) 0.0018(16) 0.0048(18)
C5 0.019(2) 0.028(3) 0.016(2) 0.002(2) 0.0035(19) -0.001(2)
Br5 0.0136(4) 0.0340(4) 0.0209(4) -0.00205(19) 0.00243(17) 0.00123(19)

loop_
_atom_type_symbol
_atom_type_description
_atom_type_scat_dispersion_real
_atom_type_scat_dispersion_imag
_atom_type_scat_source
C C 0.0033 0.0016 'International Tables Vol C Tables 4.2.6.8 and 6.1.1.4'
H H 0.0000 0.0000 'International Tables Vol C Tables 4.2.6.8 and 6.1.1.4'
N N 0.0061 0.0033 'International Tables Vol C Tables 4.2.6.8 and 6.1.1.4'
O O 0.0106 0.0060 'International Tables Vol C Tables 4.2.6.8 and 6.1.1.4'
Br Br -0.2901 2.4595 'International Tables Vol C Tables 4.2.6.8 and 6.1.1.4'

loop_
_geom_angle_atom_site_label_1
_geom_angle_atom_site_label_2
_geom_angle_atom_site_label_3
_geom_angle
C5 N1 C2 107.5(4)
C5 N1 H1 126.3
C2 N1 H1 126.2
N3 C2 N1 111.5(4)
N3 C2 C21 125.9(5)
N1 C2 C21 122.6(5)
C2 C21 H21A 109.5
C2 C21 H21B 109.5
H21A C21 H21B 109.5
C2 C21 H21C 109.5
H21A C21 H21C 109.5
H21B C21 H21C 109.5
C2 N3 C4 104.9(4)
N3 C4 C5 111.3(4)
N3 C4 N4 120.6(4)
C5 C4 N4 128.1(5)
O41 N4 O42 126.7(5)
O41 N4 C4 117.1(4)
O42 N4 C4 116.2(5)
N1 C5 C4 104.8(4)
N1 C5 Br5 122.3(4)
C4 C5 Br5 132.9(4)

loop_
_geom_bond_atom_site_label_1
_geom_bond_atom_site_label_2
_geom_bond_distance
N1 C5 1.370(6)
N1 C2 1.375(7)
N1 H1 0.8600
C2 N3 1.317(7)
C2 C21 1.501(8)
C21 H21A 0.9600
C21 H21B 0.9600
C21 H21C 0.9600
N3 C4 1.376(6)
C4 C5 1.376(7)
C4 N4 1.454(7)
N4 O41 1.201(7)
N4 O42 1.230(6)
C5 Br5 1.855(5)

loop_
_geom_torsion_atom_site_label_1
_geom_torsion_atom_site_label_2
_geom_torsion_atom_site_label_3
_geom_torsion_atom_site_label_4
_geom_torsion
C5 N1 C2 N3 0.1(6)
C5 N1 C2 C21 179.4(5)
N1 C2 N3 C4 -0.1(6)
C21 C2 N3 C4 -179.3(5)
C2 N3 C4 C5 0.0(6)
C2 N3 C4 N4 178.6(5)
N3 C4 N4 O41 -0.3(7)
C5 C4 N4 O41 178.2(5)
N3 C4 N4 O42 -179.2(5)
C5 C4 N4 O42 -0.8(8)
C2 N1 C5 C4 -0.1(6)
C2 N1 C5 Br5 179.5(4)
N3 C4 C5 N1 0.1(6)
N4 C4 C5 N1 -178.4(5)
N3 C4 C5 Br5 -179.5(4)
N4 C4 C5 Br5 2.0(9)

loop_
_cod_related_entry_id
_cod_related_entry_database
_cod_related_entry_code
1 ChemSpider 27270
